data_4000573
_journal_name_full 'Chemistry of Materials'
_journal_paper_doi 10.1021/cm047881j
_journal_year 2005
_chemical_formula_sum 'C20 H28 F24 Li4 N4 O22 S8'
_chemical_formula_weight 1416.70
_chemical_name_systematic (G2)1/2:LiTFSI
_space_group_IT_number 14
_symmetry_cell_setting monoclinic
_symmetry_space_group_name_Hall '-P 2ybc'
_symmetry_space_group_name_H-M 'P 1 21/c 1'
_cell_angle_alpha 90.00
_cell_angle_beta 102.48(3)
_cell_angle_gamma 90.00
_cell_formula_units_Z 2
_cell_length_a 10.694(5)
_cell_length_b 10.846(5)
_cell_length_c 23.441(7)
_cell_measurement_temperature 173(2)
_cell_volume 2654.6(18)
_exptl_crystal_density_diffrn 1.772
_cod_depositor_comments
;
The following automatic conversions were performed:
'_symmetry_cell_setting' value 'Monoclinic' changed to 'monoclinic'
according to '/home/saulius/struct/CIF-dictionaries/cif_core.dic'
dictionary named 'cif_core.dic' version 2.4.1 from 2010-06-29.

Automatic conversion script
Id: cif_fix_enum 1527 2010-12-29 10:47:43Z saulius 
;
_cod_original_sg_symbol_H-M 'P 21/c'
_cod_database_code 4000573

loop_
_symmetry_equiv_pos_as_xyz
'x, y, z'
'-x, y+1/2, -z+1/2'
'-x, -y, -z'
'x, -y-1/2, z-1/2'

loop_
_atom_site_label
_atom_site_type_symbol
_atom_site_fract_x
_atom_site_fract_y
_atom_site_fract_z
_atom_site_U_iso_or_equiv
_atom_site_adp_type
_atom_site_occupancy
_atom_site_symmetry_multiplicity
_atom_site_calc_flag
_atom_site_refinement_flags
_atom_site_disorder_assembly
_atom_site_disorder_group
S1 S 0.45531(8) 0.38489(9) 0.42615(4) 0.0288(2) Uani 1 1 d . . .
S2 S 0.19531(8) 0.36576(9) 0.42034(4) 0.0299(2) Uani 1 1 d . . .
S3 S -0.21632(8) 0.65331(9) 0.34353(4) 0.0270(2) Uani 1 1 d . . .
S4 S -0.35622(9) 0.85513(9) 0.36643(4) 0.0308(2) Uani 1 1 d . . .
F1 F 0.6402(3) 0.2622(3) 0.40059(16) 0.0746(10) Uani 1 1 d . . .
F2 F 0.4903(3) 0.3057(3) 0.32645(12) 0.0642(8) Uani 1 1 d . . .
F3 F 0.4620(3) 0.1637(2) 0.38542(14) 0.0620(8) Uani 1 1 d . . .
F4 F 0.0454(3) 0.1778(3) 0.41392(15) 0.0762(10) Uani 1 1 d . . .
F5 F 0.2429(3) 0.1310(3) 0.42800(15) 0.0655(8) Uani 1 1 d . . .
F6 F 0.1420(3) 0.1912(3) 0.34350(13) 0.0705(9) Uani 1 1 d . . .
F7 F -0.2893(3) 0.4498(3) 0.29054(13) 0.0623(8) Uani 1 1 d . . .
F8 F -0.3020(3) 0.6047(3) 0.23341(11) 0.0625(8) Uani 1 1 d . . .
F9 F -0.4390(2) 0.5814(3) 0.28689(12) 0.0590(8) Uani 1 1 d . . .
F10 F -0.3072(3) 1.0079(3) 0.45237(13) 0.0710(9) Uani 1 1 d . . .
F11 F -0.1557(3) 0.8805(3) 0.45015(14) 0.0690(9) Uani 1 1 d . . .
F12 F -0.1908(3) 1.0330(3) 0.39060(14) 0.0749(10) Uani 1 1 d . . .
O1 O 0.5224(3) 0.4942(3) 0.41704(13) 0.0457(8) Uani 1 1 d . . .
O2 O 0.4772(3) 0.3353(3) 0.48357(12) 0.0407(7) Uani 1 1 d . . .
O3 O 0.0869(3) 0.4324(3) 0.38974(13) 0.0453(8) Uani 1 1 d . . .
O4 O 0.2194(2) 0.3659(3) 0.48270(11) 0.0379(7) Uani 1 1 d . . .
O5 O -0.0929(2) 0.6445(3) 0.33028(13) 0.0424(7) Uani 1 1 d . . .
O6 O -0.2351(2) 0.5966(3) 0.39574(11) 0.0325(6) Uani 1 1 d . . .
O7 O -0.4363(3) 0.9388(3) 0.32962(14) 0.0487(8) Uani 1 1 d . . .
O8 O -0.4123(2) 0.7782(3) 0.40356(12) 0.0351(6) Uani 1 1 d . . .
O9 O 0.1435(4) 0.6872(5) 0.43238(18) 0.0836(13) Uani 1 1 d . . .
O10 O 0.2109(4) 0.7255(4) 0.3347(2) 0.0800(13) Uani 1 1 d . . .
O11 O 0.1156(3) 0.5354(4) 0.27661(15) 0.0655(11) Uani 1 1 d . . .
N1 N 0.3122(3) 0.3978(3) 0.39342(13) 0.0307(7) Uani 1 1 d . . .
N2 N -0.2659(3) 0.7876(3) 0.33200(14) 0.0345(8) Uani 1 1 d . . .
C1 C 0.5147(4) 0.2713(4) 0.3816(2) 0.0451(11) Uani 1 1 d . . .
C2 C 0.1541(4) 0.2066(5) 0.4000(2) 0.0467(11) Uani 1 1 d . . .
C3 C -0.3186(4) 0.5667(4) 0.28437(18) 0.0407(10) Uani 1 1 d . . .
C4 C -0.2456(5) 0.9504(4) 0.4173(2) 0.0477(11) Uani 1 1 d . . .
C5 C 0.0891(6) 0.6713(7) 0.4814(2) 0.0755(18) Uani 1 1 d . . .
H5A H 0.0509 0.5890 0.4803 0.113 Uiso 1 1 calc R . .
H5B H 0.0228 0.7339 0.4810 0.113 Uiso 1 1 calc R . .
H5C H 0.1558 0.6800 0.5171 0.113 Uiso 1 1 calc R . .
C6 C 0.2073(7) 0.7910(7) 0.4296(3) 0.088(2) Uani 1 1 d . . .
H6A H 0.2706 0.8024 0.4668 0.105 Uiso 1 1 calc R . .
H6B H 0.1466 0.8610 0.4252 0.105 Uiso 1 1 calc R . .
C7 C 0.2719(6) 0.7936(7) 0.3830(4) 0.101(3) Uani 1 1 d . . .
H7A H 0.2794 0.8803 0.3710 0.121 Uiso 1 1 calc R . .
H7B H 0.3597 0.7610 0.3970 0.121 Uiso 1 1 calc R . .
C8 C 0.2765(5) 0.6848(7) 0.2959(3) 0.0756(18) Uani 1 1 d . . .
H8A H 0.3538 0.6405 0.3168 0.091 Uiso 1 1 calc R . .
H8B H 0.3050 0.7563 0.2757 0.091 Uiso 1 1 calc R . .
C9 C 0.2017(7) 0.6041(7) 0.2533(3) 0.085(2) Uani 1 1 d . . .
H9A H 0.1542 0.6536 0.2202 0.103 Uiso 1 1 calc R . .
H9B H 0.2595 0.5476 0.2381 0.103 Uiso 1 1 calc R . .
C10 C 0.0423(6) 0.4459(6) 0.2418(2) 0.0773(19) Uani 1 1 d . . .
H10A H 0.0019 0.3923 0.2663 0.116 Uiso 1 1 calc R . .
H10B H 0.0977 0.3964 0.2224 0.116 Uiso 1 1 calc R . .
H10C H -0.0240 0.4860 0.2123 0.116 Uiso 1 1 calc R . .
Li1 Li 0.0863(6) 0.5992(7) 0.3527(3) 0.0384(16) Uani 1 1 d . . .
Li2 Li -0.3628(6) 0.6286(6) 0.4487(3) 0.0316(14) Uani 1 1 d . . .
